data_8106203
loop_
_publ_author_name
'Yeo, Chien Ing'
'Tiekink, Edward R.T.'

_publ_section_title
;
 Crystal structure of N-(3-chlorophenyl)(propan-2-yloxy)carbothioamide,
 C10H12ClNOS
;
_journal_issue 3
_journal_name_full 'Zeitschrift f\"ur Kristallographie - New Crystal Structures'
_journal_page_first 523
_journal_page_last 524
_journal_paper_doi 10.1515/ncrs-2017-0411
_journal_volume 233
_journal_year 2018
_chemical_formula_moiety 'C10 H12 Cl N O S'
_chemical_formula_sum 'C10 H12 Cl N O S'
_chemical_formula_weight 229.72
_space_group_crystal_system monoclinic
_space_group_IT_number 14
_space_group_name_Hall '-P 2yn'
_space_group_name_H-M_alt 'P 1 21/n 1'
_atom_sites_solution_hydrogens mixed
_audit_creation_method SHELXL-2014/7
_cell_angle_alpha 90
_cell_angle_beta 101.9180(10)
_cell_angle_gamma 90
_cell_formula_units_Z 4
_cell_length_a 13.2003(12)
_cell_length_b 6.0448(6)
_cell_length_c 13.9403(13)
_cell_measurement_reflns_used 6573
_cell_measurement_temperature 100(2)
_cell_measurement_theta_max 30.55
_cell_measurement_theta_min 2.39
_cell_volume 1088.36(18)
_computing_cell_refinement 'APEX2 [2]'
_computing_data_collection 'APEX2 [2]'
_computing_data_reduction 'SAINT [2]'
_computing_molecular_graphics 'ORTEP-3 for Windows [5]'
_computing_publication_material 'SHELXL-2014/7 [4]'
_computing_structure_refinement 'SHELXL-2014/7 [4]'
_computing_structure_solution 'SHELXS-97 [3]'
_diffrn_ambient_temperature 100(2)
_diffrn_measured_fraction_theta_full 0.999
_diffrn_measured_fraction_theta_max 0.999
_diffrn_measurement_device_type 'Bruker SMART APEX diffractometer'
_diffrn_measurement_method '\w scans'
_diffrn_radiation_monochromator graphite
_diffrn_radiation_source 'fine-focus sealed tube'
_diffrn_radiation_type MoK\a
_diffrn_radiation_wavelength 0.71073
_diffrn_reflns_av_R_equivalents 0.0334
_diffrn_reflns_av_unetI/netI 0.0237
_diffrn_reflns_Laue_measured_fraction_full 0.999
_diffrn_reflns_Laue_measured_fraction_max 0.999
_diffrn_reflns_limit_h_max 17
_diffrn_reflns_limit_h_min -17
_diffrn_reflns_limit_k_max 7
_diffrn_reflns_limit_k_min -7
_diffrn_reflns_limit_l_max 18
_diffrn_reflns_limit_l_min -18
_diffrn_reflns_number 12986
_diffrn_reflns_point_group_measured_fraction_full 0.999
_diffrn_reflns_point_group_measured_fraction_max 0.999
_diffrn_reflns_theta_full 27.497
_diffrn_reflns_theta_max 27.497
_diffrn_reflns_theta_min 1.935
_exptl_absorpt_coefficient_mu 0.509
_exptl_absorpt_correction_T_max 0.7461
_exptl_absorpt_correction_T_min 0.6345
_exptl_absorpt_correction_type multi-scan
_exptl_absorpt_process_details 'SADABS [1]'
_exptl_crystal_colour colourless
_exptl_crystal_density_diffrn 1.402
_exptl_crystal_description prism
_exptl_crystal_F_000 480
_exptl_crystal_size_max 0.250
_exptl_crystal_size_mid 0.090
_exptl_crystal_size_min 0.060
_refine_diff_density_max 0.467
_refine_diff_density_min -0.240
_refine_diff_density_rms 0.055
_refine_ls_extinction_coef .
_refine_ls_extinction_method none
_refine_ls_goodness_of_fit_ref 1.072
_refine_ls_hydrogen_treatment mixed
_refine_ls_matrix_type full
_refine_ls_number_parameters 132
_refine_ls_number_reflns 2497
_refine_ls_number_restraints 1
_refine_ls_restrained_S_all 1.071
_refine_ls_R_factor_all 0.0353
_refine_ls_R_factor_gt 0.0291
_refine_ls_shift/su_max 0.001
_refine_ls_shift/su_mean 0.000
_refine_ls_structure_factor_coef Fsqd
_refine_ls_weighting_details 'w=1/[\s^2^(Fo^2^)+(0.0383P)^2^+0.5956P] where P=(Fo^2^+2Fc^2^)/3'
_refine_ls_weighting_scheme calc
_refine_ls_wR_factor_gt 0.0747
_refine_ls_wR_factor_ref 0.0807
_reflns_Friedel_coverage 0.000
_reflns_Friedel_fraction_full .
_reflns_Friedel_fraction_max .
_reflns_number_gt 2196
_reflns_number_total 2497
_reflns_threshold_expression 'I > 2\s(I)'
_cod_data_source_file suppl_ncrs-2017-0411_suppl.cif
_cod_data_source_block shelx
_cod_original_sg_symbol_H-M 'P 21/n'
_cod_database_code 8106203
_shelx_shelxl_version_number 2014/7
_shelx_space_group_comment
;
The symmetry employed for this shelxl refinement is uniquely defined
by the following loop, which should always be used as a source of
symmetry information in preference to the above space-group names.
They are only intended as comments.
;
_shelx_estimated_absorpt_t_min 0.883
_shelx_estimated_absorpt_t_max 0.970

loop_
_space_group_symop_operation_xyz
'x, y, z'
'-x+1/2, y+1/2, -z+1/2'
'-x, -y, -z'
'x-1/2, -y-1/2, z-1/2'

loop_
_atom_site_label
_atom_site_type_symbol
_atom_site_fract_x
_atom_site_fract_y
_atom_site_fract_z
_atom_site_U_iso_or_equiv
_atom_site_adp_type
_atom_site_occupancy
_atom_site_site_symmetry_order
_atom_site_calc_flag
_atom_site_refinement_flags_posn
_atom_site_refinement_flags_adp
_atom_site_refinement_flags_occupancy
_atom_site_disorder_assembly
_atom_site_disorder_group
Cl1 Cl 0.45970(3) 0.03216(7) 0.10488(3) 0.02439(11) Uani 1 1 d . . . . .
S1 S 0.38771(3) 0.47645(6) 0.59269(3) 0.01761(11) Uani 1 1 d . . . . .
O1 O 0.29120(7) 0.10134(17) 0.52802(7) 0.0161(2) Uani 1 1 d . . . . .
N1 N 0.40998(9) 0.2174(2) 0.44643(8) 0.0154(2) Uani 1 1 d D . . . .
H1N H 0.4559(11) 0.318(2) 0.4410(12) 0.018 Uiso 1 1 d D U . . .
C1 C 0.36131(11) 0.2534(2) 0.52058(10) 0.0143(3) Uani 1 1 d . . . . .
C2 C 0.39332(10) 0.0544(2) 0.37143(10) 0.0139(3) Uani 1 1 d . . . . .
C3 C 0.42858(10) 0.1094(2) 0.28661(10) 0.0155(3) Uani 1 1 d . . . . .
H3 H 0.4605 0.2485 0.2814 0.019 Uiso 1 1 calc R U . . .
C4 C 0.41646(11) -0.0411(2) 0.21042(10) 0.0165(3) Uani 1 1 d . . . . .
C5 C 0.36997(11) -0.2446(2) 0.21476(10) 0.0174(3) Uani 1 1 d . . . . .
H5 H 0.3616 -0.3452 0.1614 0.021 Uiso 1 1 calc R U . . .
C6 C 0.33581(11) -0.2972(2) 0.29969(10) 0.0172(3) Uani 1 1 d . . . . .
H6 H 0.3040 -0.4367 0.3043 0.021 Uiso 1 1 calc R U . . .
C7 C 0.34692(10) -0.1511(2) 0.37813(10) 0.0151(3) Uani 1 1 d . . . . .
H7 H 0.3232 -0.1906 0.4357 0.018 Uiso 1 1 calc R U . . .
C8 C 0.23245(11) 0.1151(2) 0.60690(10) 0.0161(3) Uani 1 1 d . . . . .
H8 H 0.2111 0.2715 0.6149 0.019 Uiso 1 1 calc R U . . .
C9 C 0.13810(12) -0.0270(3) 0.57210(12) 0.0254(3) Uani 1 1 d . . . . .
H9A H 0.0989 0.0304 0.5096 0.038 Uiso 1 1 calc R U . . .
H9B H 0.0944 -0.0245 0.6210 0.038 Uiso 1 1 calc R U . . .
H9C H 0.1597 -0.1794 0.5631 0.038 Uiso 1 1 calc R U . . .
C10 C 0.29920(12) 0.0325(2) 0.70175(11) 0.0194(3) Uani 1 1 d . . . . .
H10A H 0.3590 0.1306 0.7213 0.029 Uiso 1 1 calc R U . . .
H10B H 0.3232 -0.1177 0.6922 0.029 Uiso 1 1 calc R U . . .
H10C H 0.2585 0.0312 0.7531 0.029 Uiso 1 1 calc R U . . .

loop_
_atom_site_aniso_label
_atom_site_aniso_U_11
_atom_site_aniso_U_22
_atom_site_aniso_U_33
_atom_site_aniso_U_23
_atom_site_aniso_U_13
_atom_site_aniso_U_12
Cl1 0.0330(2) 0.0281(2) 0.01417(18) 0.00037(14) 0.00968(14) -0.00014(15)
S1 0.02137(19) 0.01580(18) 0.01682(19) -0.00383(13) 0.00665(14) -0.00496(13)
O1 0.0176(5) 0.0179(5) 0.0139(5) -0.0035(4) 0.0056(4) -0.0054(4)
N1 0.0173(6) 0.0151(6) 0.0145(6) -0.0019(4) 0.0050(4) -0.0043(5)
C1 0.0144(6) 0.0149(6) 0.0128(6) 0.0011(5) 0.0011(5) 0.0001(5)
C2 0.0125(6) 0.0158(7) 0.0125(6) -0.0009(5) 0.0003(5) 0.0015(5)
C3 0.0149(6) 0.0156(7) 0.0159(7) 0.0009(5) 0.0029(5) -0.0006(5)
C4 0.0170(7) 0.0219(7) 0.0109(6) 0.0015(5) 0.0034(5) 0.0033(6)
C5 0.0173(7) 0.0186(7) 0.0149(7) -0.0039(5) 0.0001(5) 0.0021(5)
C6 0.0168(7) 0.0136(7) 0.0202(7) -0.0009(5) 0.0015(5) 0.0002(5)
C7 0.0151(6) 0.0160(7) 0.0137(6) 0.0014(5) 0.0017(5) 0.0006(5)
C8 0.0159(7) 0.0187(7) 0.0151(7) -0.0013(5) 0.0066(5) -0.0014(5)
C9 0.0208(7) 0.0314(9) 0.0255(8) -0.0027(7) 0.0084(6) -0.0087(6)
C10 0.0229(7) 0.0190(7) 0.0173(7) 0.0018(5) 0.0062(6) 0.0007(6)

loop_
_atom_type_symbol
_atom_type_description
_atom_type_scat_dispersion_real
_atom_type_scat_dispersion_imag
_atom_type_scat_source
C C 0.0033 0.0016 'International Tables Vol C Tables 4.2.6.8 and 6.1.1.4'
H H 0.0000 0.0000 'International Tables Vol C Tables 4.2.6.8 and 6.1.1.4'
N N 0.0061 0.0033 'International Tables Vol C Tables 4.2.6.8 and 6.1.1.4'
O O 0.0106 0.0060 'International Tables Vol C Tables 4.2.6.8 and 6.1.1.4'
S S 0.1246 0.1234 'International Tables Vol C Tables 4.2.6.8 and 6.1.1.4'
Cl Cl 0.1484 0.1585 'International Tables Vol C Tables 4.2.6.8 and 6.1.1.4'

loop_
_geom_angle_atom_site_label_1
_geom_angle_atom_site_label_2
_geom_angle_atom_site_label_3
_geom_angle
_geom_angle_site_symmetry_1
_geom_angle_site_symmetry_3
C1 O1 C8 120.26(11) . .
C1 N1 C2 130.77(12) . .
C1 N1 H1N 114.0(11) . .
C2 N1 H1N 115.0(11) . .
O1 C1 N1 113.67(12) . .
O1 C1 S1 125.04(10) . .
N1 C1 S1 121.27(11) . .
C7 C2 C3 119.71(13) . .
C7 C2 N1 124.84(13) . .
C3 C2 N1 115.45(12) . .
C4 C3 C2 119.16(13) . .
C4 C3 H3 120.4 . .
C2 C3 H3 120.4 . .
C3 C4 C5 122.31(13) . .
C3 C4 Cl1 118.38(11) . .
C5 C4 Cl1 119.31(11) . .
C6 C5 C4 117.83(13) . .
C6 C5 H5 121.1 . .
C4 C5 H5 121.1 . .
C5 C6 C7 121.72(13) . .
C5 C6 H6 119.1 . .
C7 C6 H6 119.1 . .
C2 C7 C6 119.28(13) . .
C2 C7 H7 120.4 . .
C6 C7 H7 120.4 . .
O1 C8 C9 104.77(11) . .
O1 C8 C10 109.40(11) . .
C9 C8 C10 112.72(13) . .
O1 C8 H8 109.9 . .
C9 C8 H8 109.9 . .
C10 C8 H8 109.9 . .
C8 C9 H9A 109.5 . .
C8 C9 H9B 109.5 . .
H9A C9 H9B 109.5 . .
C8 C9 H9C 109.5 . .
H9A C9 H9C 109.5 . .
H9B C9 H9C 109.5 . .
C8 C10 H10A 109.5 . .
C8 C10 H10B 109.5 . .
H10A C10 H10B 109.5 . .
C8 C10 H10C 109.5 . .
H10A C10 H10C 109.5 . .
H10B C10 H10C 109.5 . .

loop_
_geom_bond_atom_site_label_1
_geom_bond_atom_site_label_2
_geom_bond_distance
_geom_bond_site_symmetry_2
Cl1 C4 1.7417(14) .
S1 C1 1.6749(14) .
O1 C1 1.3236(17) .
O1 C8 1.4729(16) .
N1 C1 1.3427(18) .
N1 C2 1.4203(18) .
N1 H1N 0.872(9) .
C2 C7 1.397(2) .
C2 C3 1.3974(19) .
C3 C4 1.383(2) .
C3 H3 0.9500 .
C4 C5 1.381(2) .
C5 C6 1.388(2) .
C5 H5 0.9500 .
C6 C7 1.389(2) .
C6 H6 0.9500 .
C7 H7 0.9500 .
C8 C9 1.508(2) .
C8 C10 1.514(2) .
C8 H8 1.0000 .
C9 H9A 0.9800 .
C9 H9B 0.9800 .
C9 H9C 0.9800 .
C10 H10A 0.9800 .
C10 H10B 0.9800 .
C10 H10C 0.9800 .

loop_
_geom_torsion_atom_site_label_1
_geom_torsion_atom_site_label_2
_geom_torsion_atom_site_label_3
_geom_torsion_atom_site_label_4
_geom_torsion
_geom_torsion_site_symmetry_1
_geom_torsion_site_symmetry_2
_geom_torsion_site_symmetry_3
_geom_torsion_site_symmetry_4
C8 O1 C1 N1 178.86(11) . . . .
C8 O1 C1 S1 -2.79(18) . . . .
C2 N1 C1 O1 5.3(2) . . . .
C2 N1 C1 S1 -173.15(11) . . . .
C1 N1 C2 C7 -24.3(2) . . . .
C1 N1 C2 C3 156.74(14) . . . .
C7 C2 C3 C4 0.2(2) . . . .
N1 C2 C3 C4 179.27(12) . . . .
C2 C3 C4 C5 0.4(2) . . . .
C2 C3 C4 Cl1 179.30(10) . . . .
C3 C4 C5 C6 -0.7(2) . . . .
Cl1 C4 C5 C6 -179.59(11) . . . .
C4 C5 C6 C7 0.4(2) . . . .
C3 C2 C7 C6 -0.5(2) . . . .
N1 C2 C7 C6 -179.48(13) . . . .
C5 C6 C7 C2 0.2(2) . . . .
C1 O1 C8 C9 160.26(13) . . . .
C1 O1 C8 C10 -78.65(15) . . . .
